data_4072620
loop_
_publ_author_name
'Voinov, Maxim A.'
'Shevelev, Tikhon G.'
'Rybalova, Tatyana V.'
'Gatilov, Yury V.'
'Pervukhina, Natalie V.'
'Burdukov, Aleksei B.'
'Grigor'ev, Igor A.'

_publ_section_title
;
 \a-Organoelement Nitrones:&#x00A0; Synthesis, Properties, and IR and13C
 NMR Spectral and X-ray Structural Characterization&#x2020;
;
_journal_issue 7
_journal_name_full Organometallics
_journal_page_first 1607
_journal_paper_doi 10.1021/om060883o
_journal_volume 26
_journal_year 2007
_chemical_formula_moiety 'C14 H20 N2 O Se'
_chemical_formula_sum 'C14 H20 N2 O Se'
_chemical_formula_weight 311.28
_chemical_melting_point 383
_chemical_name_systematic
; 
 1,2,2,5,5-Pentamethyl-4-phenylselenyl-2,5-dihydro-1H-imidazole-3-oxide 
;
_space_group_IT_number 33
_symmetry_cell_setting orthorhombic
_symmetry_space_group_name_Hall 'P 2c -2n'
_symmetry_space_group_name_H-M 'P n a 21'
_atom_sites_solution_hydrogens geom
_atom_sites_solution_primary direct
_atom_sites_solution_secondary difmap
_audit_creation_method SHELXL-97
_cell_angle_alpha 90.00
_cell_angle_beta 90.00
_cell_angle_gamma 90.00
_cell_formula_units_Z 4
_cell_length_a 23.007(2)
_cell_length_b 6.2670(6)
_cell_length_c 10.0814(12)
_cell_measurement_reflns_used 36
_cell_measurement_temperature 296(2)
_cell_measurement_theta_max 13.5
_cell_measurement_theta_min 11.6
_cell_volume 1453.6(3)
_computing_cell_refinement 'Bruker XSCANS'
_computing_data_collection 'Bruker XSCANS'
_computing_data_reduction 'Bruker SHELXTL'
_computing_structure_refinement 'SHELXL-97 (Sheldrick, 1997)'
_computing_structure_solution 'SHELXS-97 (Sheldrick, 1990)'
_diffrn_ambient_temperature 296(2)
_diffrn_measured_fraction_theta_full 0.991
_diffrn_measured_fraction_theta_max 0.991
_diffrn_measurement_device_type 'Bruker P4'
_diffrn_measurement_method '2\q/\w scans'
_diffrn_radiation_monochromator graphite
_diffrn_radiation_source 'sealed tube'
_diffrn_radiation_type MoK\a
_diffrn_radiation_wavelength 0.71073
_diffrn_reflns_av_R_equivalents 0.0450
_diffrn_reflns_av_sigmaI/netI 0.0332
_diffrn_reflns_limit_h_max 0
_diffrn_reflns_limit_h_min -27
_diffrn_reflns_limit_k_max 0
_diffrn_reflns_limit_k_min -7
_diffrn_reflns_limit_l_max 0
_diffrn_reflns_limit_l_min -11
_diffrn_reflns_number 1351
_diffrn_reflns_theta_full 24.99
_diffrn_reflns_theta_max 24.99
_diffrn_reflns_theta_min 1.77
_diffrn_standards_decay_% 2.79
_diffrn_standards_interval_count 97
_diffrn_standards_number 3
_exptl_absorpt_coefficient_mu 2.574
_exptl_absorpt_correction_T_max 0.7983
_exptl_absorpt_correction_T_min 0.4470
_exptl_absorpt_correction_type integration
_exptl_crystal_colour colorless
_exptl_crystal_density_diffrn 1.422
_exptl_crystal_density_method 'not measured'
_exptl_crystal_description 'long plate'
_exptl_crystal_F_000 640
_exptl_crystal_size_max 1.08
_exptl_crystal_size_mid 0.30
_exptl_crystal_size_min 0.10
_refine_diff_density_max 0.479
_refine_diff_density_min -0.313
_refine_diff_density_rms 0.068
_refine_ls_abs_structure_details 'Flack H D (1983), Acta Cryst. A39, 876-881'
_refine_ls_abs_structure_Flack -0.007(19)
_refine_ls_extinction_coef 0.035(2)
_refine_ls_extinction_expression Fc^*^=kFc[1+0.001xFc^2^\l^3^/sin(2\q)]^-1/4^
_refine_ls_extinction_method SHELXL
_refine_ls_goodness_of_fit_ref 1.128
_refine_ls_hydrogen_treatment constr
_refine_ls_matrix_type full
_refine_ls_number_parameters 164
_refine_ls_number_reflns 1350
_refine_ls_number_restraints 1
_refine_ls_restrained_S_all 1.127
_refine_ls_R_factor_all 0.0358
_refine_ls_R_factor_gt 0.0316
_refine_ls_shift/su_max 0.018
_refine_ls_shift/su_mean 0.003
_refine_ls_structure_factor_coef Fsqd
_refine_ls_weighting_details 'calc w=1/[\s^2^(Fo^2^)+(0.0529P)^2^+0.0000P] where P=(Fo^2^+2Fc^2^)/3'
_refine_ls_weighting_scheme calc
_refine_ls_wR_factor_gt 0.0807
_refine_ls_wR_factor_ref 0.0838
_reflns_number_gt 1245
_reflns_number_total 1350
_reflns_threshold_expression >2sigma(I)
_cod_data_source_file om060883osi20060926_012403.cif
_cod_data_source_block compound_2h_Voinov
_cod_depositor_comments
;
The following automatic conversions were performed:
'_atom_site_symetry_multiplicity' tag replaced with
'_atom_site_symmetry_multiplicity'.

Automatic conversion script
Id: cif_correct_tags 1440 2010-10-19 06:21:57Z saulius 

The following automatic conversions were performed:

'_symmetry_cell_setting' value 'Orthorhombic' changed to
'orthorhombic' according to
/home/saulius/struct/CIF-dictionaries/cif_core.dic dictionary named
'cif_core.dic' version 2.4.1 from 2010-06-29.

Automatic conversion script
Id: cif_fix_values 1715 2011-07-08 13:25:40Z adriana 
;
_cod_database_code 4072620

loop_
_symmetry_equiv_pos_as_xyz
'x, y, z'
'-x, -y, z+1/2'
'x+1/2, -y+1/2, z'
'-x+1/2, y+1/2, z+1/2'

loop_
_atom_site_label
_atom_site_type_symbol
_atom_site_fract_x
_atom_site_fract_y
_atom_site_fract_z
_atom_site_U_iso_or_equiv
_atom_site_adp_type
_atom_site_occupancy
_atom_site_symmetry_multiplicity
_atom_site_calc_flag
_atom_site_refinement_flags
Se1 Se 0.700820(16) 0.13937(6) 0.55226(7) 0.0428(2) Uani 1 1 d .
O1 O 0.57978(18) 0.1136(7) 0.4860(4) 0.0607(12) Uani 1 1 d .
N1 N 0.57618(19) -0.1480(6) 0.7939(5) 0.0444(10) Uani 1 1 d .
C2 C 0.5449(2) -0.1018(8) 0.6713(6) 0.0474(12) Uani 1 1 d .
N3 N 0.59144(18) 0.0145(7) 0.5960(4) 0.0416(10) Uani 1 1 d .
C4 C 0.64217(17) -0.0033(7) 0.6496(5) 0.0350(9) Uani 1 1 d .
C5 C 0.63977(19) -0.1339(6) 0.7744(5) 0.0382(11) Uani 1 1 d .
C6 C 0.5541(3) -0.3252(9) 0.8725(7) 0.0589(15) Uani 1 1 d .
H6A H 0.5125 -0.3160 0.8780 0.088 Uiso 1 1 calc R
H6B H 0.5703 -0.3190 0.9601 0.088 Uiso 1 1 calc R
H6C H 0.5648 -0.4575 0.8313 0.088 Uiso 1 1 calc R
C7 C 0.5263(3) -0.2925(12) 0.5861(6) 0.074(2) Uani 1 1 d .
H7A H 0.5591 -0.3841 0.5715 0.111 Uiso 1 1 calc R
H7B H 0.5118 -0.2423 0.5024 0.111 Uiso 1 1 calc R
H7C H 0.4963 -0.3705 0.6311 0.111 Uiso 1 1 calc R
C8 C 0.4941(2) 0.0441(10) 0.6960(7) 0.0684(17) Uani 1 1 d .
H8A H 0.5064 0.1618 0.7501 0.103 Uiso 1 1 calc R
H8B H 0.4639 -0.0332 0.7408 0.103 Uiso 1 1 calc R
H8C H 0.4797 0.0968 0.6129 0.103 Uiso 1 1 calc R
C9 C 0.6695(3) -0.3518(8) 0.7558(9) 0.065(2) Uani 1 1 d .
H9A H 0.6527 -0.4235 0.6808 0.098 Uiso 1 1 calc R
H9B H 0.6639 -0.4368 0.8340 0.098 Uiso 1 1 calc R
H9C H 0.7103 -0.3311 0.7409 0.098 Uiso 1 1 calc R
C10 C 0.6654(3) -0.0173(9) 0.8921(6) 0.0608(14) Uani 1 1 d .
H10A H 0.6463 0.1181 0.9023 0.091 Uiso 1 1 calc R
H10B H 0.7062 0.0051 0.8778 0.091 Uiso 1 1 calc R
H10C H 0.6598 -0.1009 0.9709 0.091 Uiso 1 1 calc R
C11 C 0.76974(19) 0.0729(7) 0.6531(5) 0.0402(10) Uani 1 1 d .
C12 C 0.7988(2) -0.1178(8) 0.6318(8) 0.0531(15) Uani 1 1 d .
H12A H 0.7837 -0.2187 0.5736 0.064 Uiso 1 1 calc R
C13 C 0.8498(3) -0.1565(9) 0.6969(8) 0.0643(17) Uani 1 1 d .
H13A H 0.8690 -0.2853 0.6834 0.077 Uiso 1 1 calc R
C14 C 0.8732(2) -0.0085(9) 0.7816(6) 0.0598(15) Uani 1 1 d .
H14A H 0.9074 -0.0390 0.8270 0.072 Uiso 1 1 calc R
C15 C 0.8456(3) 0.1884(11) 0.8001(6) 0.0576(15) Uani 1 1 d .
H15A H 0.8619 0.2920 0.8546 0.069 Uiso 1 1 calc R
C16 C 0.7939(2) 0.2251(9) 0.7356(6) 0.0471(12) Uani 1 1 d .
H16B H 0.7749 0.3545 0.7478 0.057 Uiso 1 1 calc R

loop_
_atom_site_aniso_label
_atom_site_aniso_U_11
_atom_site_aniso_U_22
_atom_site_aniso_U_33
_atom_site_aniso_U_23
_atom_site_aniso_U_13
_atom_site_aniso_U_12
Se1 0.0330(3) 0.0511(3) 0.0443(3) 0.0022(4) -0.0008(3) -0.00442(16)
O1 0.042(2) 0.094(3) 0.046(2) 0.023(2) -0.0096(18) -0.0054(19)
N1 0.038(2) 0.053(2) 0.042(2) 0.0041(18) 0.0045(19) -0.0020(16)
C2 0.035(2) 0.059(3) 0.048(3) 0.001(2) 0.002(2) -0.005(2)
N3 0.034(2) 0.054(2) 0.037(2) 0.0043(18) -0.0014(16) -0.0041(19)
C4 0.028(2) 0.036(2) 0.040(2) -0.0033(18) -0.001(2) -0.0003(17)
C5 0.035(2) 0.038(2) 0.042(3) 0.0029(19) 0.003(2) 0.0035(17)
C6 0.056(3) 0.060(3) 0.061(4) 0.008(3) 0.006(3) -0.005(2)
C7 0.063(4) 0.099(4) 0.059(5) -0.013(3) 0.002(3) -0.037(4)
C8 0.042(3) 0.086(4) 0.077(4) 0.019(4) 0.010(3) 0.011(3)
C9 0.057(4) 0.044(3) 0.095(6) 0.014(3) 0.023(4) 0.020(2)
C10 0.063(3) 0.076(4) 0.043(3) 0.005(3) -0.008(3) -0.008(3)
C11 0.029(2) 0.045(2) 0.047(3) -0.006(2) 0.003(2) 0.0001(19)
C12 0.042(3) 0.054(3) 0.063(4) -0.015(3) 0.008(3) 0.001(2)
C13 0.044(3) 0.063(3) 0.087(5) -0.006(3) 0.004(3) 0.017(2)
C14 0.038(3) 0.073(3) 0.068(4) -0.001(3) -0.008(3) 0.012(3)
C15 0.042(3) 0.074(4) 0.057(4) -0.007(3) -0.003(3) -0.008(3)
C16 0.037(3) 0.046(3) 0.058(3) -0.008(3) -0.004(2) 0.001(2)

loop_
_atom_type_symbol
_atom_type_description
_atom_type_scat_dispersion_real
_atom_type_scat_dispersion_imag
_atom_type_scat_source
C C 0.0033 0.0016 'International Tables Vol C Tables 4.2.6.8 and 6.1.1.4'
H H 0.0000 0.0000 'International Tables Vol C Tables 4.2.6.8 and 6.1.1.4'
N N 0.0061 0.0033 'International Tables Vol C Tables 4.2.6.8 and 6.1.1.4'
O O 0.0106 0.0060 'International Tables Vol C Tables 4.2.6.8 and 6.1.1.4'
Se Se -0.0929 2.2259 'International Tables Vol C Tables 4.2.6.8 and 6.1.1.4'

loop_
_exptl_crystal_face_index_h
_exptl_crystal_face_index_k
_exptl_crystal_face_index_l
_exptl_crystal_face_perp_dist
0.00 0.00 -1.00 0.5400
0.00 0.00 1.00 0.5400
-1.00 0.00 0.00 0.0450
1.00 0.00 0.00 0.0450
-1.00 -1.00 0.00 0.1500
-1.00 1.00 0.00 0.1500
-3.00 1.00 0.00 0.1300

loop_
_geom_angle_atom_site_label_1
_geom_angle_atom_site_label_2
_geom_angle_atom_site_label_3
_geom_angle
C4 Se1 C11 102.2(2)
C6 N1 C2 116.1(4)
C6 N1 C5 117.6(4)
C2 N1 C5 111.3(4)
N1 C2 N3 99.9(4)
N1 C2 C8 111.3(5)
N3 C2 C8 110.1(4)
N1 C2 C7 117.2(5)
N3 C2 C7 107.1(5)
C8 C2 C7 110.5(5)
C4 N3 O1 125.8(4)
C4 N3 C2 113.1(4)
O1 N3 C2 121.1(4)
N3 C4 C5 111.4(4)
N3 C4 Se1 112.8(3)
C5 C4 Se1 135.9(3)
N1 C5 C4 100.4(4)
N1 C5 C10 108.0(4)
C4 C5 C10 112.3(4)
N1 C5 C9 113.8(4)
C4 C5 C9 111.4(5)
C10 C5 C9 110.6(5)
C16 C11 C12 119.6(5)
C16 C11 Se1 119.9(4)
C12 C11 Se1 120.1(4)
C13 C12 C11 119.6(5)
C14 C13 C12 121.0(5)
C13 C14 C15 120.2(5)
C16 C15 C14 118.4(6)
C11 C16 C15 121.1(5)

loop_
_geom_bond_atom_site_label_1
_geom_bond_atom_site_label_2
_geom_bond_distance
Se1 C4 1.893(4)
Se1 C11 1.929(5)
O1 N3 1.299(5)
N1 C6 1.456(7)
N1 C2 1.460(7)
N1 C5 1.479(6)
C2 N3 1.502(7)
C2 C8 1.504(8)
C2 C7 1.532(8)
N3 C4 1.291(6)
C4 C5 1.503(7)
C5 C10 1.513(8)
C5 C9 1.538(6)
C11 C16 1.382(7)
C11 C12 1.386(6)
C12 C13 1.365(9)
C13 C14 1.371(9)
C14 C15 1.399(9)
C15 C16 1.375(8)

loop_
_geom_torsion_atom_site_label_1
_geom_torsion_atom_site_label_2
_geom_torsion_atom_site_label_3
_geom_torsion_atom_site_label_4
_geom_torsion
N3 C4 Se1 C11 -177.8(3)
C4 Se1 C11 C12 84.0(5)
